data_7155464
loop_
_publ_author_name
'Mahato, Sujit'
'Jana, Chandan K.'

_publ_section_title
;
 Iterative direct C(sp(3))-H functionalization of amines:
 diastereoselective divergent syntheses of \a,\a'-disubstituted alicyclic
 amines.
;
_journal_issue 7
_journal_name_full 'Organic &amp; biomolecular chemistry'
_journal_page_first 1655
_journal_page_last 1660
_journal_paper_doi 10.1039/c6ob02257j
_journal_volume 15
_journal_year 2017
_chemical_formula_moiety 'C27 H25 N O'
_chemical_formula_sum 'C27 H25 N O'
_chemical_formula_weight 379.48
_chemical_name_systematic 1-((R)-phenyl((R)-2-phenylpyrrolidin-1-yl)methyl)naphthalen-2-ol
_space_group_IT_number 33
_symmetry_cell_setting orthorhombic
_symmetry_space_group_name_Hall 'P 2c -2n'
_symmetry_space_group_name_H-M 'P n a 21'
_atom_sites_solution_hydrogens geom
_atom_sites_solution_primary direct
_atom_sites_solution_secondary difmap
_audit_creation_method SHELXL-97
_audit_update_record
;
2016-08-16 deposited with the CCDC.
2017-01-19 downloaded from the CCDC.
;
_cell_angle_alpha 90.00
_cell_angle_beta 90.00
_cell_angle_gamma 90.00
_cell_formula_units_Z 4
_cell_length_a 13.4796(7)
_cell_length_b 23.9065(12)
_cell_length_c 6.3744(3)
_cell_measurement_reflns_used 6572
_cell_measurement_temperature 293(2)
_cell_measurement_theta_max 28.74
_cell_measurement_theta_min 2.97
_cell_volume 2054.15(18)
_computing_cell_refinement 'Bruker SMART'
_computing_data_collection 'Bruker SMART'
_computing_data_reduction 'Bruker SAINT'
_computing_molecular_graphics 'Bruker SHELXTL'
_computing_publication_material 'Bruker SHELXTL'
_computing_structure_refinement 'SHELXL-97 (Sheldrick, 1997)'
_computing_structure_solution 'SHELXS-97 (Sheldrick, 1990)'
_diffrn_ambient_temperature 293(2)
_diffrn_measured_fraction_theta_full 0.998
_diffrn_measured_fraction_theta_max 0.998
_diffrn_measurement_device_type 'CCD area detector'
_diffrn_measurement_method 'phi and omega scans'
_diffrn_radiation_monochromator graphite
_diffrn_radiation_source 'fine-focus sealed tube'
_diffrn_radiation_type MoK\a
_diffrn_radiation_wavelength 0.71073
_diffrn_reflns_av_R_equivalents 0.0215
_diffrn_reflns_av_sigmaI/netI 0.0426
_diffrn_reflns_limit_h_max 7
_diffrn_reflns_limit_h_min -16
_diffrn_reflns_limit_k_max 25
_diffrn_reflns_limit_k_min -28
_diffrn_reflns_limit_l_max 7
_diffrn_reflns_limit_l_min -7
_diffrn_reflns_number 5614
_diffrn_reflns_theta_full 24.99
_diffrn_reflns_theta_max 24.99
_diffrn_reflns_theta_min 2.97
_exptl_absorpt_coefficient_mu 0.074
_exptl_absorpt_correction_T_max 0.985
_exptl_absorpt_correction_T_min 0.980
_exptl_absorpt_correction_type multi-scan
_exptl_absorpt_process_details SADABS
_exptl_crystal_colour colorless
_exptl_crystal_density_diffrn 1.227
_exptl_crystal_density_method 'not measured'
_exptl_crystal_description needle
_exptl_crystal_F_000 808
_exptl_crystal_recrystallization_method 'Re-crystallisation from solvent: Ethyl acetate'
_exptl_crystal_size_max 0.27
_exptl_crystal_size_mid 0.25
_exptl_crystal_size_min 0.20
_refine_diff_density_max 0.180
_refine_diff_density_min -0.162
_refine_diff_density_rms 0.035
_refine_ls_abs_structure_details 'Flack H D (1983), Acta Cryst. A39, 876-881'
_refine_ls_abs_structure_Flack 2(3)
_refine_ls_extinction_method none
_refine_ls_goodness_of_fit_ref 1.127
_refine_ls_hydrogen_treatment mixed
_refine_ls_matrix_type full
_refine_ls_number_parameters 263
_refine_ls_number_reflns 3057
_refine_ls_number_restraints 1
_refine_ls_restrained_S_all 1.127
_refine_ls_R_factor_all 0.0592
_refine_ls_R_factor_gt 0.0463
_refine_ls_shift/su_max 0.000
_refine_ls_shift/su_mean 0.000
_refine_ls_structure_factor_coef Fsqd
_refine_ls_weighting_details 'calc w=1/[\s^2^(Fo^2^)+(0.0019P)^2^+0.9926P] where P=(Fo^2^+2Fc^2^)/3'
_refine_ls_weighting_scheme calc
_refine_ls_wR_factor_gt 0.0771
_refine_ls_wR_factor_ref 0.0825
_reflns_number_gt 2523
_reflns_number_total 3057
_reflns_threshold_expression >2sigma(I)
_cod_data_source_file c6ob02257j3.cif
_cod_data_source_block ckj_129
_cod_depositor_comments 'Adding full bibliography for 7155463--7155466.cif.'
_cod_database_code 7155464

loop_
_symmetry_equiv_pos_as_xyz
'x, y, z'
'-x, -y, z+1/2'
'-x+1/2, y+1/2, z+1/2'
'x+1/2, -y+1/2, z'

loop_
_atom_site_label
_atom_site_type_symbol
_atom_site_fract_x
_atom_site_fract_y
_atom_site_fract_z
_atom_site_U_iso_or_equiv
_atom_site_adp_type
_atom_site_occupancy
_atom_site_symmetry_multiplicity
_atom_site_calc_flag
_atom_site_refinement_flags
O1 O 0.69342(17) 0.30291(10) 0.4139(3) 0.0495(6) Uani 1 1 d .
H1 H 0.7368 0.3015 0.5039 0.074 Uiso 1 1 calc R
N1 N 0.76119(18) 0.30491(10) 0.7936(4) 0.0340(6) Uani 1 1 d .
C10 C 0.4499(3) 0.39711(13) 0.5983(6) 0.0440(9) Uani 1 1 d .
C2 C 0.6153(2) 0.33360(13) 0.4869(5) 0.0380(8) Uani 1 1 d .
C9 C 0.5328(2) 0.39450(12) 0.7348(5) 0.0361(8) Uani 1 1 d .
C12 C 0.7749(2) 0.40938(12) 0.7712(5) 0.0349(8) Uani 1 1 d .
C11 C 0.7083(2) 0.35948(11) 0.8184(5) 0.0323(7) Uani 1 1 d .
H11 H 0.6863 0.3625 0.9644 0.039 Uiso 1 1 calc R
C1 C 0.6165(2) 0.36094(12) 0.6776(5) 0.0339(7) Uani 1 1 d .
C22 C 0.9442(2) 0.32164(12) 0.7657(6) 0.0397(8) Uani 1 1 d .
C17 C 0.8096(2) 0.42016(14) 0.5725(5) 0.0439(8) Uani 1 1 d .
H17 H 0.7919 0.3967 0.4623 0.053 Uiso 1 1 calc R
C21 C 0.8593(2) 0.30267(12) 0.9032(5) 0.0402(8) Uani 1 1 d .
H21 H 0.8567 0.3263 1.0286 0.048 Uiso 1 1 calc R
C23 C 1.0124(2) 0.36026(13) 0.8405(6) 0.0475(9) Uani 1 1 d .
H23 H 1.0048 0.3750 0.9745 0.057 Uiso 1 1 calc R
C24 C 1.0918(3) 0.37702(14) 0.7175(7) 0.0591(11) Uani 1 1 d .
H24 H 1.1369 0.4031 0.7688 0.071 Uiso 1 1 calc R
C15 C 0.8954(3) 0.50163(15) 0.6954(7) 0.0624(12) Uani 1 1 d .
H15 H 0.9355 0.5325 0.6697 0.075 Uiso 1 1 calc R
C27 C 0.9577(3) 0.29983(14) 0.5665(6) 0.0514(10) Uani 1 1 d .
H27 H 0.9127 0.2739 0.5141 0.062 Uiso 1 1 calc R
C18 C 0.7017(2) 0.25789(11) 0.8800(6) 0.0445(8) Uani 1 1 d .
H18A H 0.6495 0.2469 0.7837 0.053 Uiso 1 1 calc R
H18B H 0.6724 0.2678 1.0139 0.053 Uiso 1 1 calc R
C8 C 0.5292(3) 0.42671(12) 0.9229(6) 0.0456(8) Uani 1 1 d .
H8 H 0.5823 0.4256 1.0162 0.055 Uiso 1 1 calc R
C4 C 0.4515(3) 0.36672(14) 0.4075(6) 0.0526(9) Uani 1 1 d .
H4 H 0.3968 0.3678 0.3188 0.063 Uiso 1 1 calc R
C13 C 0.8003(3) 0.44564(12) 0.9330(6) 0.0474(9) Uani 1 1 d .
H13 H 0.7770 0.4392 1.0682 0.057 Uiso 1 1 calc R
C3 C 0.5323(2) 0.33606(14) 0.3533(6) 0.0487(9) Uani 1 1 d .
H3 H 0.5328 0.3166 0.2270 0.058 Uiso 1 1 calc R
C16 C 0.8708(3) 0.46570(15) 0.5351(6) 0.0576(11) Uani 1 1 d .
H16 H 0.8953 0.4720 0.4008 0.069 Uiso 1 1 calc R
C5 C 0.3674(3) 0.43123(16) 0.6524(7) 0.0617(11) Uani 1 1 d .
H5 H 0.3130 0.4330 0.5630 0.074 Uiso 1 1 calc R
C6 C 0.3673(3) 0.46119(16) 0.8332(8) 0.0722(13) Uani 1 1 d .
H6 H 0.3126 0.4831 0.8675 0.087 Uiso 1 1 calc R
C7 C 0.4485(3) 0.45927(14) 0.9672(7) 0.0611(11) Uani 1 1 d .
H7 H 0.4479 0.4805 1.0894 0.073 Uiso 1 1 calc R
C14 C 0.8603(3) 0.49139(14) 0.8927(7) 0.0587(11) Uani 1 1 d .
H14 H 0.8769 0.5155 1.0016 0.070 Uiso 1 1 calc R
C25 C 1.1040(3) 0.35524(16) 0.5206(7) 0.0650(12) Uani 1 1 d .
H25 H 1.1571 0.3667 0.4381 0.078 Uiso 1 1 calc R
C26 C 1.0376(3) 0.31627(15) 0.4444(7) 0.0604(11) Uani 1 1 d .
H26 H 1.0465 0.3011 0.3113 0.072 Uiso 1 1 calc R
C20 C 0.8697(3) 0.24056(13) 0.9712(7) 0.0594(10) Uani 1 1 d .
H20A H 0.9266 0.2235 0.9038 0.071 Uiso 1 1 calc R
H20B H 0.8780 0.2379 1.1220 0.071 Uiso 1 1 calc R
C19 C 0.7768(3) 0.21239(13) 0.9047(8) 0.0794(15) Uani 1 1 d .
H19A H 0.7555 0.1857 1.0099 0.095 Uiso 1 1 calc R
H19B H 0.7866 0.1928 0.7730 0.095 Uiso 1 1 calc R

loop_
_atom_site_aniso_label
_atom_site_aniso_U_11
_atom_site_aniso_U_22
_atom_site_aniso_U_33
_atom_site_aniso_U_23
_atom_site_aniso_U_13
_atom_site_aniso_U_12
O1 0.0445(14) 0.0676(15) 0.0366(14) -0.0140(13) -0.0020(12) 0.0057(13)
N1 0.0327(14) 0.0320(13) 0.0374(15) -0.0013(12) -0.0053(13) 0.0020(11)
C10 0.0317(19) 0.042(2) 0.058(2) 0.0101(17) -0.0029(18) -0.0011(16)
C2 0.0351(19) 0.0417(19) 0.0371(19) 0.0049(15) -0.0012(17) -0.0028(15)
C9 0.0341(18) 0.0312(16) 0.043(2) 0.0050(14) 0.0032(17) -0.0041(15)
C12 0.0295(17) 0.0334(17) 0.042(2) 0.0006(15) -0.0036(17) 0.0056(13)
C11 0.0319(17) 0.0316(16) 0.0335(17) -0.0043(13) -0.0040(16) 0.0026(14)
C1 0.0305(17) 0.0344(17) 0.0368(18) 0.0034(14) -0.0036(15) -0.0020(14)
C22 0.0331(17) 0.0353(17) 0.051(2) 0.0054(16) -0.0075(18) 0.0072(15)
C17 0.039(2) 0.047(2) 0.046(2) 0.0059(16) -0.0096(18) -0.0018(18)
C21 0.0381(18) 0.0388(17) 0.044(2) -0.0008(16) -0.0121(18) 0.0018(15)
C23 0.041(2) 0.0355(18) 0.066(3) 0.0015(16) -0.012(2) 0.0056(16)
C24 0.044(2) 0.039(2) 0.094(3) 0.011(2) -0.011(3) -0.0038(18)
C15 0.045(2) 0.040(2) 0.102(4) 0.017(2) -0.016(3) -0.0132(18)
C27 0.039(2) 0.049(2) 0.066(3) -0.0065(19) -0.005(2) 0.0050(18)
C18 0.047(2) 0.0340(17) 0.053(2) 0.0024(16) -0.0037(19) -0.0084(16)
C8 0.043(2) 0.0426(18) 0.051(2) 0.0016(18) 0.0038(19) 0.0057(16)
C4 0.039(2) 0.057(2) 0.062(2) 0.010(2) -0.018(2) -0.0093(18)
C13 0.046(2) 0.0430(19) 0.054(2) -0.0111(18) -0.002(2) 0.0000(17)
C3 0.044(2) 0.058(2) 0.044(2) -0.0015(17) -0.015(2) -0.0084(18)
C16 0.042(2) 0.063(3) 0.068(3) 0.023(2) -0.002(2) -0.010(2)
C5 0.034(2) 0.061(3) 0.090(3) 0.013(2) -0.005(2) 0.004(2)
C6 0.040(2) 0.063(3) 0.113(4) 0.001(3) 0.015(3) 0.014(2)
C7 0.060(3) 0.051(2) 0.072(3) -0.006(2) 0.018(3) 0.012(2)
C14 0.055(2) 0.043(2) 0.078(3) -0.018(2) -0.009(3) -0.0037(19)
C25 0.046(2) 0.056(2) 0.093(4) 0.021(2) 0.012(3) 0.003(2)
C26 0.056(2) 0.065(2) 0.061(3) 0.005(2) 0.006(2) 0.012(2)
C20 0.054(2) 0.046(2) 0.079(3) 0.017(2) -0.015(2) 0.0029(19)
C19 0.063(3) 0.039(2) 0.136(4) 0.022(3) -0.029(3) -0.0030(19)

loop_
_atom_type_symbol
_atom_type_description
_atom_type_scat_dispersion_real
_atom_type_scat_dispersion_imag
_atom_type_scat_source
C C 0.0033 0.0016 'International Tables Vol C Tables 4.2.6.8 and 6.1.1.4'
H H 0.0000 0.0000 'International Tables Vol C Tables 4.2.6.8 and 6.1.1.4'
N N 0.0061 0.0033 'International Tables Vol C Tables 4.2.6.8 and 6.1.1.4'
O O 0.0106 0.0060 'International Tables Vol C Tables 4.2.6.8 and 6.1.1.4'

loop_
_geom_angle_atom_site_label_1
_geom_angle_atom_site_label_2
_geom_angle_atom_site_label_3
_geom_angle
C18 N1 C11 111.3(2)
C18 N1 C21 106.0(2)
C11 N1 C21 113.8(2)
C9 C10 C4 119.5(3)
C9 C10 C5 119.5(3)
C4 C10 C5 121.0(4)
O1 C2 C1 123.1(3)
O1 C2 C3 115.4(3)
C1 C2 C3 121.5(3)
C10 C9 C8 117.8(3)
C10 C9 C1 119.3(3)
C8 C9 C1 122.9(3)
C17 C12 C13 118.9(3)
C17 C12 C11 122.0(3)
C13 C12 C11 119.1(3)
N1 C11 C12 112.4(2)
N1 C11 C1 110.1(2)
C12 C11 C1 110.1(2)
C2 C1 C9 118.7(3)
C2 C1 C11 121.0(3)
C9 C1 C11 120.1(3)
C27 C22 C23 118.6(3)
C27 C22 C21 121.3(3)
C23 C22 C21 120.1(3)
C12 C17 C16 120.5(3)
N1 C21 C22 112.8(3)
N1 C21 C20 104.1(2)
C22 C21 C20 112.4(3)
C24 C23 C22 120.6(4)
C25 C24 C23 120.1(4)
C14 C15 C16 119.2(3)
C22 C27 C26 120.7(4)
N1 C18 C19 103.0(3)
C7 C8 C9 120.5(4)
C3 C4 C10 120.5(3)
C14 C13 C12 119.9(3)
C4 C3 C2 120.4(3)
C15 C16 C17 120.4(4)
C6 C5 C10 120.7(4)
C5 C6 C7 120.2(4)
C8 C7 C6 121.3(4)
C15 C14 C13 121.0(4)
C24 C25 C26 120.1(4)
C25 C26 C27 119.8(4)
C19 C20 C21 106.2(3)
C20 C19 C18 105.7(3)

loop_
_geom_bond_atom_site_label_1
_geom_bond_atom_site_label_2
_geom_bond_distance
O1 C2 1.365(4)
N1 C18 1.486(4)
N1 C11 1.495(3)
N1 C21 1.497(4)
C10 C9 1.417(4)
C10 C4 1.417(5)
C10 C5 1.421(5)
C2 C1 1.380(4)
C2 C3 1.407(4)
C9 C8 1.426(4)
C9 C1 1.432(4)
C12 C17 1.374(4)
C12 C13 1.390(4)
C12 C11 1.523(4)
C11 C1 1.530(4)
C22 C27 1.385(5)
C22 C23 1.388(4)
C22 C21 1.511(4)
C17 C16 1.386(5)
C21 C20 1.553(4)
C23 C24 1.386(5)
C24 C25 1.369(5)
C15 C14 1.366(5)
C15 C16 1.375(5)
C27 C26 1.385(5)
C18 C19 1.494(4)
C8 C7 1.367(4)
C4 C3 1.358(5)
C13 C14 1.384(4)
C5 C6 1.357(6)
C6 C7 1.389(5)
C25 C26 1.380(5)
C20 C19 1.483(5)
